data_1503584
loop_
_publ_author_name
'Li, Bin'
'Ma, Jianfeng'
'Wang, Nuancheng'
'Feng, Huiliang'
'Xu, Shansheng'
'Wang, Baiquan'

_publ_section_title
;
 Ruthenium-catalyzed oxidative C-h bond olefination of N-methoxybenzamides
 using an oxidizing directing group.
;
_journal_issue 3
_journal_name_full 'Organic letters'
_journal_page_first 736
_journal_page_last 739
_journal_paper_doi 10.1021/ol2032575
_journal_volume 14
_journal_year 2012
_chemical_formula_sum 'C15 H12 Br N O'
_chemical_formula_weight 302.17
_chemical_name_systematic
; 
 ? 
;
_space_group_IT_number 14
_symmetry_cell_setting monoclinic
_symmetry_space_group_name_Hall '-P 2ybc'
_symmetry_space_group_name_H-M 'P 1 21/c 1'
_atom_sites_solution_hydrogens geom
_atom_sites_solution_primary direct
_atom_sites_solution_secondary difmap
_audit_creation_method SHELXL-97
_cell_angle_alpha 90.00
_cell_angle_beta 104.594(9)
_cell_angle_gamma 90.00
_cell_formula_units_Z 8
_cell_length_a 10.852(3)
_cell_length_b 13.438(4)
_cell_length_c 18.449(4)
_cell_measurement_reflns_used 8485
_cell_measurement_temperature 113(2)
_cell_measurement_theta_max 27.9
_cell_measurement_theta_min 1.9
_cell_volume 2603.6(12)
_computing_cell_refinement CrystalClear
_computing_data_collection CrystalClear
_computing_data_reduction CrystalClear
_computing_molecular_graphics 'Bruker SHELXTL'
_computing_publication_material 'CrystalStructure 3.8'
_computing_structure_refinement 'SHELXL-97 (Sheldrick, 1997)'
_computing_structure_solution 'SHELXS-97 (Sheldrick, 1990)'
_diffrn_ambient_temperature 113(2)
_diffrn_detector_area_resol_mean 14.22
_diffrn_measured_fraction_theta_full 0.997
_diffrn_measured_fraction_theta_max 0.997
_diffrn_measurement_device_type 'Rigaku Saturn724 CCD'
_diffrn_measurement_method '\w and \f scans'
_diffrn_radiation_monochromator multilayer
_diffrn_radiation_source 'rotating anode'
_diffrn_radiation_type MoK\a
_diffrn_radiation_wavelength 0.71073
_diffrn_reflns_av_R_equivalents 0.0677
_diffrn_reflns_av_sigmaI/netI 0.0615
_diffrn_reflns_limit_h_max 13
_diffrn_reflns_limit_h_min -14
_diffrn_reflns_limit_k_max 17
_diffrn_reflns_limit_k_min -17
_diffrn_reflns_limit_l_max 24
_diffrn_reflns_limit_l_min -24
_diffrn_reflns_number 29224
_diffrn_reflns_theta_full 27.88
_diffrn_reflns_theta_max 27.88
_diffrn_reflns_theta_min 1.90
_diffrn_standards_decay_% 0
_diffrn_standards_interval_count 0
_diffrn_standards_interval_time 0
_diffrn_standards_number 0
_exptl_absorpt_coefficient_mu 3.144
_exptl_absorpt_correction_T_max 0.6673
_exptl_absorpt_correction_T_min 0.5191
_exptl_absorpt_correction_type multi-scan
_exptl_absorpt_process_details CrystalClear
_exptl_crystal_colour Colorless
_exptl_crystal_density_diffrn 1.542
_exptl_crystal_density_method 'not measured'
_exptl_crystal_description Prism
_exptl_crystal_F_000 1216
_exptl_crystal_size_max 0.24
_exptl_crystal_size_mid 0.20
_exptl_crystal_size_min 0.14
_refine_diff_density_max 0.601
_refine_diff_density_min -0.718
_refine_diff_density_rms 0.079
_refine_ls_extinction_method none
_refine_ls_goodness_of_fit_ref 1.003
_refine_ls_hydrogen_treatment mixed
_refine_ls_matrix_type full
_refine_ls_number_parameters 333
_refine_ls_number_reflns 6193
_refine_ls_number_restraints 2
_refine_ls_restrained_S_all 1.003
_refine_ls_R_factor_all 0.0873
_refine_ls_R_factor_gt 0.0548
_refine_ls_shift/su_max 0.005
_refine_ls_shift/su_mean 0.001
_refine_ls_structure_factor_coef Fsqd
_refine_ls_weighting_details 'calc w=1/[\s^2^(Fo^2^)+(0.0604P)^2^+0.0000P] where P=(Fo^2^+2Fc^2^)/3'
_refine_ls_weighting_scheme calc
_refine_ls_wR_factor_gt 0.1226
_refine_ls_wR_factor_ref 0.1376
_reflns_number_gt 4109
_reflns_number_total 6193
_reflns_threshold_expression >2sigma(I)
_cod_data_source_file ol2032575_si_002.cif
_cod_data_source_block m111130c1
_cod_depositor_comments
;
The following automatic conversions were performed:

'_symmetry_cell_setting' value 'Monoclinic' changed to 'monoclinic'
according to /home/saulius/struct/CIF-dictionaries/cif_core.dic
dictionary named 'cif_core.dic' version 2.4.1 from 2010-06-29.

Automatic conversion script
Id: cif_fix_values 1715 2011-07-08 13:25:40Z adriana 
;
_cod_original_sg_symbol_H-M P2(1)/c
_cod_database_code 1503584

loop_
_symmetry_equiv_pos_as_xyz
'x, y, z'
'-x, y+1/2, -z+1/2'
'-x, -y, -z'
'x, -y-1/2, z-1/2'

loop_
_atom_site_label
_atom_site_type_symbol
_atom_site_fract_x
_atom_site_fract_y
_atom_site_fract_z
_atom_site_U_iso_or_equiv
_atom_site_adp_type
_atom_site_occupancy
_atom_site_symmetry_multiplicity
_atom_site_calc_flag
_atom_site_refinement_flags
Br1 Br 0.22678(4) 1.07038(3) 0.11629(3) 0.06047(17) Uani 1 1 d .
Br2 Br 0.28430(4) 0.53676(3) 0.41295(3) 0.0736(2) Uani 1 1 d .
O1 O 0.1975(2) 0.40252(17) 0.03913(13) 0.0377(6) Uani 1 1 d .
O2 O 0.3090(2) -0.12581(17) 0.47907(12) 0.0381(6) Uani 1 1 d .
N1 N 0.1514(3) 0.5591(2) 0.07057(15) 0.0321(6) Uani 1 1 d D
N2 N 0.3233(3) 0.0267(2) 0.42858(15) 0.0307(6) Uani 1 1 d D
C1 C 0.1432(3) 0.4595(2) 0.07455(17) 0.0294(7) Uani 1 1 d .
C2 C 0.0625(3) 0.4194(3) 0.12301(17) 0.0303(7) Uani 1 1 d .
C3 C 0.0299(3) 0.3198(3) 0.11883(18) 0.0389(8) Uani 1 1 d .
H3 H 0.0588 0.2771 0.0855 0.047 Uiso 1 1 calc R
C4 C -0.0455(3) 0.2817(3) 0.16360(19) 0.0458(10) Uani 1 1 d .
H4 H -0.0689 0.2134 0.1602 0.055 Uiso 1 1 calc R
C5 C -0.0857(3) 0.3435(3) 0.2125(2) 0.0450(10) Uani 1 1 d .
H5 H -0.1360 0.3173 0.2434 0.054 Uiso 1 1 calc R
C6 C -0.0537(3) 0.4436(3) 0.21729(19) 0.0408(9) Uani 1 1 d .
H6 H -0.0824 0.4855 0.2512 0.049 Uiso 1 1 calc R
C7 C 0.0208(3) 0.4833(3) 0.17228(18) 0.0335(8) Uani 1 1 d .
C8 C 0.0608(3) 0.5915(3) 0.17567(18) 0.0365(8) Uani 1 1 d .
H8A H -0.0015 0.6324 0.1936 0.044 Uiso 1 1 calc R
H8B H 0.1449 0.5992 0.2117 0.044 Uiso 1 1 calc R
C9 C 0.0685(3) 0.6280(3) 0.09936(19) 0.0370(8) Uani 1 1 d .
H9 H -0.0189 0.6236 0.0651 0.044 Uiso 1 1 calc R
C10 C 0.1115(3) 0.7350(3) 0.10013(18) 0.0362(8) Uani 1 1 d .
C11 C 0.2392(4) 0.7625(3) 0.1249(2) 0.0462(10) Uani 1 1 d .
H11 H 0.3026 0.7124 0.1389 0.055 Uiso 1 1 calc R
C12 C 0.2746(4) 0.8608(3) 0.1292(2) 0.0480(10) Uani 1 1 d .
H12 H 0.3617 0.8789 0.1462 0.058 Uiso 1 1 calc R
C13 C 0.1810(4) 0.9335(3) 0.1081(2) 0.0406(9) Uani 1 1 d .
C14 C 0.0544(3) 0.9080(3) 0.08181(19) 0.0404(9) Uani 1 1 d .
H14 H -0.0089 0.9578 0.0667 0.048 Uiso 1 1 calc R
C15 C 0.0219(3) 0.8083(3) 0.07786(18) 0.0385(8) Uani 1 1 d .
H15 H -0.0649 0.7900 0.0592 0.046 Uiso 1 1 calc R
C16 C 0.3418(3) -0.0724(2) 0.43223(17) 0.0282(7) Uani 1 1 d .
C17 C 0.4116(3) -0.1151(3) 0.37885(17) 0.0300(7) Uani 1 1 d .
C18 C 0.4139(3) -0.2183(3) 0.37134(18) 0.0374(8) Uani 1 1 d .
H18 H 0.3681 -0.2591 0.3975 0.045 Uiso 1 1 calc R
C19 C 0.4831(4) -0.2614(3) 0.3257(2) 0.0474(10) Uani 1 1 d .
H19 H 0.4846 -0.3316 0.3200 0.057 Uiso 1 1 calc R
C20 C 0.5497(4) -0.2004(3) 0.2885(2) 0.0582(12) Uani 1 1 d .
H20 H 0.5982 -0.2292 0.2577 0.070 Uiso 1 1 calc R
C21 C 0.5466(4) -0.0985(3) 0.2956(2) 0.0501(10) Uani 1 1 d .
H21 H 0.5938 -0.0583 0.2699 0.060 Uiso 1 1 calc R
C22 C 0.4757(3) -0.0531(3) 0.33975(18) 0.0358(8) Uani 1 1 d .
C23 C 0.4687(3) 0.0577(3) 0.3498(2) 0.0409(9) Uani 1 1 d .
H23A H 0.4778 0.0920 0.3039 0.049 Uiso 1 1 calc R
H23B H 0.5394 0.0794 0.3921 0.049 Uiso 1 1 calc R
C24 C 0.3426(4) 0.0856(3) 0.36528(19) 0.0406(9) Uani 1 1 d .
H24 H 0.2740 0.0666 0.3202 0.049 Uiso 1 1 calc R
C25 C 0.3278(4) 0.1957(3) 0.37903(19) 0.0393(9) Uani 1 1 d .
C26 C 0.2449(3) 0.2520(3) 0.3272(2) 0.0442(9) Uani 1 1 d .
H26 H 0.1945 0.2210 0.2834 0.053 Uiso 1 1 calc R
C27 C 0.2329(3) 0.3527(3) 0.3370(2) 0.0477(10) Uani 1 1 d .
H27 H 0.1744 0.3907 0.3005 0.057 Uiso 1 1 calc R
C28 C 0.3059(3) 0.3977(3) 0.4000(2) 0.0418(9) Uani 1 1 d .
C29 C 0.3881(4) 0.3436(3) 0.4537(2) 0.0740(15) Uani 1 1 d .
H29 H 0.4366 0.3745 0.4980 0.089 Uiso 1 1 calc R
C30 C 0.3994(4) 0.2418(3) 0.4420(2) 0.0672(14) Uani 1 1 d .
H30 H 0.4579 0.2036 0.4784 0.081 Uiso 1 1 calc R
H1 H 0.198(3) 0.585(2) 0.0410(15) 0.042(10) Uiso 1 1 d D
H2 H 0.284(3) 0.052(2) 0.4620(15) 0.049(11) Uiso 1 1 d D

loop_
_atom_site_aniso_label
_atom_site_aniso_U_11
_atom_site_aniso_U_22
_atom_site_aniso_U_33
_atom_site_aniso_U_23
_atom_site_aniso_U_13
_atom_site_aniso_U_12
Br1 0.0759(4) 0.0294(2) 0.0767(3) 0.0007(2) 0.0204(3) -0.0029(2)
Br2 0.0578(3) 0.0234(2) 0.1369(5) 0.0119(2) 0.0199(3) 0.00319(18)
O1 0.0456(15) 0.0265(13) 0.0475(14) -0.0010(11) 0.0240(12) 0.0015(11)
O2 0.0518(15) 0.0265(13) 0.0434(14) 0.0044(11) 0.0258(12) 0.0038(11)
N1 0.0381(17) 0.0282(16) 0.0352(15) -0.0038(13) 0.0188(13) -0.0033(13)
N2 0.0397(17) 0.0273(15) 0.0296(15) 0.0048(12) 0.0171(13) 0.0037(12)
C1 0.0295(18) 0.0299(18) 0.0294(17) 0.0001(14) 0.0087(14) -0.0014(14)
C2 0.0286(18) 0.036(2) 0.0255(16) 0.0020(14) 0.0059(14) -0.0024(14)
C3 0.042(2) 0.039(2) 0.0322(18) 0.0028(16) 0.0033(15) -0.0072(16)
C4 0.045(2) 0.047(2) 0.040(2) 0.0110(18) 0.0011(17) -0.0134(18)
C5 0.031(2) 0.065(3) 0.039(2) 0.021(2) 0.0069(16) -0.0030(18)
C6 0.032(2) 0.055(3) 0.038(2) 0.0150(18) 0.0144(16) 0.0124(17)
C7 0.0260(17) 0.043(2) 0.0324(18) 0.0106(15) 0.0080(14) 0.0063(15)
C8 0.040(2) 0.039(2) 0.0334(19) -0.0011(16) 0.0159(16) 0.0084(16)
C9 0.042(2) 0.032(2) 0.041(2) 0.0004(16) 0.0178(16) 0.0044(15)
C10 0.045(2) 0.033(2) 0.0369(19) -0.0041(15) 0.0226(16) -0.0046(16)
C11 0.043(2) 0.032(2) 0.065(3) -0.0050(19) 0.0162(19) 0.0070(17)
C12 0.039(2) 0.035(2) 0.068(3) -0.0028(19) 0.0085(19) -0.0005(17)
C13 0.048(2) 0.032(2) 0.044(2) -0.0016(16) 0.0142(17) -0.0002(17)
C14 0.043(2) 0.042(2) 0.039(2) 0.0050(17) 0.0153(17) 0.0060(17)
C15 0.038(2) 0.044(2) 0.0351(19) -0.0008(17) 0.0124(16) 0.0012(17)
C16 0.0321(18) 0.0251(17) 0.0286(17) -0.0026(14) 0.0099(14) 0.0016(13)
C17 0.0305(18) 0.0330(19) 0.0270(17) -0.0004(14) 0.0083(14) 0.0062(14)
C18 0.041(2) 0.033(2) 0.038(2) -0.0007(16) 0.0119(16) 0.0045(16)
C19 0.065(3) 0.034(2) 0.046(2) -0.0058(17) 0.019(2) 0.0124(19)
C20 0.071(3) 0.057(3) 0.059(3) -0.013(2) 0.038(2) 0.008(2)
C21 0.056(3) 0.052(3) 0.052(2) -0.006(2) 0.032(2) 0.001(2)
C22 0.038(2) 0.038(2) 0.0328(18) -0.0051(15) 0.0124(15) -0.0004(16)
C23 0.042(2) 0.037(2) 0.049(2) 0.0019(17) 0.0209(18) -0.0049(17)
C24 0.053(2) 0.033(2) 0.037(2) 0.0048(16) 0.0128(17) -0.0037(17)
C25 0.054(2) 0.029(2) 0.038(2) 0.0075(16) 0.0179(18) -0.0025(17)
C26 0.031(2) 0.046(2) 0.054(2) 0.0068(19) 0.0077(17) -0.0038(17)
C27 0.031(2) 0.048(3) 0.063(3) 0.016(2) 0.0082(18) 0.0053(18)
C28 0.038(2) 0.0212(18) 0.065(2) 0.0119(17) 0.0116(19) 0.0026(15)
C29 0.088(4) 0.033(2) 0.074(3) -0.009(2) -0.030(3) 0.017(2)
C30 0.085(3) 0.037(2) 0.058(3) 0.002(2) -0.022(2) 0.016(2)

loop_
_atom_type_symbol
_atom_type_description
_atom_type_scat_dispersion_real
_atom_type_scat_dispersion_imag
_atom_type_scat_source
C C 0.0033 0.0016 'International Tables Vol C Tables 4.2.6.8 and 6.1.1.4'
H H 0.0000 0.0000 'International Tables Vol C Tables 4.2.6.8 and 6.1.1.4'
N N 0.0061 0.0033 'International Tables Vol C Tables 4.2.6.8 and 6.1.1.4'
O O 0.0106 0.0060 'International Tables Vol C Tables 4.2.6.8 and 6.1.1.4'
Br Br -0.2901 2.4595 'International Tables Vol C Tables 4.2.6.8 and 6.1.1.4'

loop_
_geom_angle_atom_site_label_1
_geom_angle_atom_site_label_2
_geom_angle_atom_site_label_3
_geom_angle
C1 N1 C9 123.3(3)
C1 N1 H1 118(2)
C9 N1 H1 118(2)
C16 N2 C24 121.5(3)
C16 N2 H2 115(2)
C24 N2 H2 122(2)
O1 C1 N1 122.4(3)
O1 C1 C2 121.1(3)
N1 C1 C2 116.5(3)
C3 C2 C7 120.5(3)
C3 C2 C1 119.6(3)
C7 C2 C1 119.9(3)
C2 C3 C4 120.1(3)
C2 C3 H3 120.0
C4 C3 H3 120.0
C5 C4 C3 119.8(4)
C5 C4 H4 120.1
C3 C4 H4 120.1
C4 C5 C6 120.7(3)
C4 C5 H5 119.6
C6 C5 H5 119.6
C5 C6 C7 120.3(3)
C5 C6 H6 119.9
C7 C6 H6 119.9
C6 C7 C2 118.6(3)
C6 C7 C8 122.9(3)
C2 C7 C8 118.5(3)
C9 C8 C7 110.8(3)
C9 C8 H8A 109.5
C7 C8 H8A 109.5
C9 C8 H8B 109.5
C7 C8 H8B 109.5
H8A C8 H8B 108.1
N1 C9 C10 112.6(3)
N1 C9 C8 108.2(3)
C10 C9 C8 112.9(3)
N1 C9 H9 107.6
C10 C9 H9 107.6
C8 C9 H9 107.6
C15 C10 C11 118.6(3)
C15 C10 C9 119.1(3)
C11 C10 C9 122.3(3)
C12 C11 C10 120.9(4)
C12 C11 H11 119.5
C10 C11 H11 119.5
C11 C12 C13 119.1(4)
C11 C12 H12 120.5
C13 C12 H12 120.5
C14 C13 C12 121.0(4)
C14 C13 Br1 119.0(3)
C12 C13 Br1 120.0(3)
C13 C14 C15 118.5(3)
C13 C14 H14 120.7
C15 C14 H14 120.7
C10 C15 C14 121.8(3)
C10 C15 H15 119.1
C14 C15 H15 119.1
O2 C16 N2 122.8(3)
O2 C16 C17 121.1(3)
N2 C16 C17 116.0(3)
C18 C17 C22 121.2(3)
C18 C17 C16 118.0(3)
C22 C17 C16 120.7(3)
C19 C18 C17 120.1(3)
C19 C18 H18 120.0
C17 C18 H18 120.0
C20 C19 C18 118.9(4)
C20 C19 H19 120.6
C18 C19 H19 120.6
C21 C20 C19 121.0(4)
C21 C20 H20 119.5
C19 C20 H20 119.5
C20 C21 C22 121.4(4)
C20 C21 H21 119.3
C22 C21 H21 119.3
C21 C22 C17 117.4(3)
C21 C22 C23 123.8(3)
C17 C22 C23 118.7(3)
C22 C23 C24 110.1(3)
C22 C23 H23A 109.6
C24 C23 H23A 109.6
C22 C23 H23B 109.6
C24 C23 H23B 109.6
H23A C23 H23B 108.2
N2 C24 C23 109.5(3)
N2 C24 C25 110.5(3)
C23 C24 C25 114.3(3)
N2 C24 H24 107.4
C23 C24 H24 107.4
C25 C24 H24 107.4
C26 C25 C30 118.4(4)
C26 C25 C24 120.2(3)
C30 C25 C24 121.4(3)
C25 C26 C27 121.3(4)
C25 C26 H26 119.3
C27 C26 H26 119.3
C28 C27 C26 119.5(3)
C28 C27 H27 120.3
C26 C27 H27 120.3
C29 C28 C27 120.8(4)
C29 C28 Br2 120.7(3)
C27 C28 Br2 118.4(3)
C28 C29 C30 118.5(4)
C28 C29 H29 120.7
C30 C29 H29 120.7
C25 C30 C29 121.3(4)
C25 C30 H30 119.3
C29 C30 H30 119.3

loop_
_geom_bond_atom_site_label_1
_geom_bond_atom_site_label_2
_geom_bond_distance
Br1 C13 1.902(4)
Br2 C28 1.905(4)
O1 C1 1.246(4)
O2 C16 1.242(4)
N1 C1 1.345(4)
N1 C9 1.479(4)
N1 H1 0.900(10)
N2 C16 1.347(4)
N2 C24 1.468(4)
N2 H2 0.897(10)
C1 C2 1.501(4)
C2 C3 1.382(5)
C2 C7 1.405(5)
C3 C4 1.398(5)
C3 H3 0.9500
C4 C5 1.376(5)
C4 H4 0.9500
C5 C6 1.387(5)
C5 H5 0.9500
C6 C7 1.402(4)
C6 H6 0.9500
C7 C8 1.515(5)
C8 C9 1.513(4)
C8 H8A 0.9900
C8 H8B 0.9900
C9 C10 1.511(5)
C9 H9 1.0000
C10 C15 1.373(5)
C10 C11 1.395(5)
C11 C12 1.372(5)
C11 H11 0.9500
C12 C13 1.391(5)
C12 H12 0.9500
C13 C14 1.380(5)
C14 C15 1.383(5)
C14 H14 0.9500
C15 H15 0.9500
C16 C17 1.500(4)
C17 C18 1.395(5)
C17 C22 1.396(5)
C18 C19 1.388(5)
C18 H18 0.9500
C19 C20 1.383(5)
C19 H19 0.9500
C20 C21 1.377(5)
C20 H20 0.9500
C21 C22 1.394(5)
C21 H21 0.9500
C22 C23 1.505(5)
C23 C24 1.514(5)
C23 H23A 0.9900
C23 H23B 0.9900
C24 C25 1.517(5)
C24 H24 1.0000
C25 C26 1.365(5)
C25 C30 1.372(5)
C26 C27 1.376(5)
C26 H26 0.9500
C27 C28 1.371(5)
C27 H27 0.9500
C28 C29 1.364(5)
C29 C30 1.395(5)
C29 H29 0.9500
C30 H30 0.9500

loop_
_geom_hbond_atom_site_label_D
_geom_hbond_atom_site_label_H
_geom_hbond_atom_site_label_A
_geom_hbond_distance_DH
_geom_hbond_distance_HA
_geom_hbond_distance_DA
_geom_hbond_angle_DHA
_geom_hbond_site_symmetry_A
N1 H1 O2 0.900(10) 1.939(11) 2.835(3) 174(3) 4_565
N2 H2 O1 0.897(10) 1.991(11) 2.886(3) 176(3) 4_566

loop_
_geom_torsion_atom_site_label_1
_geom_torsion_atom_site_label_2
_geom_torsion_atom_site_label_3
_geom_torsion_atom_site_label_4
_geom_torsion
C9 N1 C1 O1 167.3(3)
C9 N1 C1 C2 -11.4(5)
O1 C1 C2 C3 -11.0(5)
N1 C1 C2 C3 167.7(3)
O1 C1 C2 C7 168.9(3)
N1 C1 C2 C7 -12.4(4)
C7 C2 C3 C4 0.3(5)
C1 C2 C3 C4 -179.9(3)
C2 C3 C4 C5 -0.9(5)
C3 C4 C5 C6 0.9(5)
C4 C5 C6 C7 -0.2(5)
C5 C6 C7 C2 -0.4(5)
C5 C6 C7 C8 -179.0(3)
C3 C2 C7 C6 0.4(5)
C1 C2 C7 C6 -179.5(3)
C3 C2 C7 C8 179.0(3)
C1 C2 C7 C8 -0.8(4)
C6 C7 C8 C9 -146.8(3)
C2 C7 C8 C9 34.6(4)
C1 N1 C9 C10 170.2(3)
C1 N1 C9 C8 44.7(4)
C7 C8 C9 N1 -53.1(4)
C7 C8 C9 C10 -178.5(3)
N1 C9 C10 C15 138.5(3)
C8 C9 C10 C15 -98.6(4)
N1 C9 C10 C11 -43.5(4)
C8 C9 C10 C11 79.4(4)
C15 C10 C11 C12 2.0(5)
C9 C10 C11 C12 -176.0(3)
C10 C11 C12 C13 -0.2(6)
C11 C12 C13 C14 -1.3(6)
C11 C12 C13 Br1 178.2(3)
C12 C13 C14 C15 1.1(5)
Br1 C13 C14 C15 -178.4(3)
C11 C10 C15 C14 -2.3(5)
C9 C10 C15 C14 175.8(3)
C13 C14 C15 C10 0.8(5)
C24 N2 C16 O2 -169.4(3)
C24 N2 C16 C17 13.9(4)
O2 C16 C17 C18 14.1(5)
N2 C16 C17 C18 -169.1(3)
O2 C16 C17 C22 -163.9(3)
N2 C16 C17 C22 12.9(4)
C22 C17 C18 C19 1.5(5)
C16 C17 C18 C19 -176.5(3)
C17 C18 C19 C20 0.4(6)
C18 C19 C20 C21 -0.9(6)
C19 C20 C21 C22 -0.6(7)
C20 C21 C22 C17 2.4(6)
C20 C21 C22 C23 179.9(4)
C18 C17 C22 C21 -2.8(5)
C16 C17 C22 C21 175.1(3)
C18 C17 C22 C23 179.5(3)
C16 C17 C22 C23 -2.5(5)
C21 C22 C23 C24 151.5(4)
C17 C22 C23 C24 -31.0(5)
C16 N2 C24 C23 -47.7(4)
C16 N2 C24 C25 -174.5(3)
C22 C23 C24 N2 53.4(4)
C22 C23 C24 C25 178.0(3)
N2 C24 C25 C26 -126.3(4)
C23 C24 C25 C26 109.7(4)
N2 C24 C25 C30 55.9(5)
C23 C24 C25 C30 -68.2(5)
C30 C25 C26 C27 0.2(6)
C24 C25 C26 C27 -177.7(3)
C25 C26 C27 C28 0.3(6)
C26 C27 C28 C29 -1.5(6)
C26 C27 C28 Br2 -178.7(3)
C27 C28 C29 C30 2.1(7)
Br2 C28 C29 C30 179.2(4)
C26 C25 C30 C29 0.4(7)
C24 C25 C30 C29 178.3(4)
C28 C29 C30 C25 -1.6(8)
